data_4026685
loop_
_publ_author_name
'Takashi Takeda'
'Koji Inukai'
'Kazukuni Tahara'
'Yoshito Tobe'

_publ_section_title
;
 Electrophilic Transannular Cyclization of Octadehydrodibenzo[12]annulene
 Reexamined: Indication of the Formation of Both anti- and
 syn-Indenofluorenes
;
_journal_name_full 'Journal of Organic Chemistry'
_journal_page_first 9116
_journal_page_last 9121
_journal_paper_doi 10.1021/jo2014593
_journal_volume 76
_journal_year 2011
_chemical_compound_source 'synthesis as described'
_chemical_formula_moiety 'C18 H20 Br3 O2'
_chemical_formula_sum 'C18 H20 Br3 O2'
_chemical_formula_weight 508.07
_chemical_name_systematic
;
 ?
;
_space_group_IT_number 14
_symmetry_cell_setting monoclinic
_symmetry_Int_Tables_number 14
_symmetry_space_group_name_Hall '-P 2yab'
_symmetry_space_group_name_H-M 'P 1 21/a 1'
_atom_sites_solution_hydrogens geom
_atom_sites_solution_primary direct
_atom_sites_solution_secondary difmap
_cell_angle_alpha 90
_cell_angle_beta 91.606(5)
_cell_angle_gamma 90
_cell_formula_units_Z 4
_cell_length_a 10.0389(12)
_cell_length_b 11.3271(16)
_cell_length_c 16.240(2)
_cell_measurement_reflns_used 18369
_cell_measurement_temperature 110(2)
_cell_measurement_theta_max 54.95
_cell_measurement_theta_min 6.02
_cell_measurement_wavelength 0.71073
_cell_volume 1846.0(4)
_computing_molecular_graphics 'Ortep-3 for Windows (Farrugia, 1997)'
_computing_publication_material 'WinGX publication routines (Farrugia, 1999)'
_computing_structure_refinement 'SHELXL-97 (Sheldrick, 2008)'
_computing_structure_solution 'SIR92 (Giacovazzo et al, 1993)'
_diffrn_ambient_temperature 110(2)
_diffrn_measured_fraction_theta_full 0.997
_diffrn_measured_fraction_theta_max 0.997
_diffrn_radiation_monochromator graphite
_diffrn_radiation_probe x-ray
_diffrn_radiation_type MoK\a
_diffrn_radiation_wavelength 0.71073
_diffrn_reflns_av_R_equivalents 0.0997
_diffrn_reflns_av_unetI/netI 0.0695
_diffrn_reflns_limit_h_max 12
_diffrn_reflns_limit_h_min -12
_diffrn_reflns_limit_k_max 14
_diffrn_reflns_limit_k_min -13
_diffrn_reflns_limit_l_max 21
_diffrn_reflns_limit_l_min -21
_diffrn_reflns_number 17900
_diffrn_reflns_theta_full 27.47
_diffrn_reflns_theta_max 27.47
_diffrn_reflns_theta_min 3.01
_exptl_absorpt_coefficient_mu 6.562
_exptl_absorpt_correction_type none
_exptl_crystal_colour orange
_exptl_crystal_density_diffrn 1.828
_exptl_crystal_description block
_exptl_crystal_F_000 996
_exptl_crystal_size_max 0.3
_exptl_crystal_size_mid 0.2
_exptl_crystal_size_min 0.1
_refine_diff_density_max 0.997
_refine_diff_density_min -1.136
_refine_diff_density_rms 0.172
_refine_ls_extinction_method none
_refine_ls_goodness_of_fit_ref 1.075
_refine_ls_hydrogen_treatment constr
_refine_ls_matrix_type full
_refine_ls_number_parameters 208
_refine_ls_number_reflns 4208
_refine_ls_number_restraints 0
_refine_ls_restrained_S_all 1.075
_refine_ls_R_factor_all 0.054
_refine_ls_R_factor_gt 0.0408
_refine_ls_shift/su_max 0.001
_refine_ls_shift/su_mean 0
_refine_ls_structure_factor_coef Fsqd
_refine_ls_weighting_details 'calc w=1/[\s^2^(Fo^2^)+(0.0403P)^2^+2.1812P] where P=(Fo^2^+2Fc^2^)/3'
_refine_ls_weighting_scheme calc
_refine_ls_wR_factor_gt 0.0952
_refine_ls_wR_factor_ref 0.1053
_reflns_number_gt 3515
_reflns_number_total 4208
_reflns_threshold_expression >2\s(I)
_cod_data_source_file jo2014593_si_002.cif
_cod_data_source_block C18H20Br3O2
_cod_original_sg_symbol_H-M 'P 21/a'
_cod_database_code 4026685

loop_
_symmetry_equiv_pos_as_xyz
'x, y, z'
'-x+1/2, y+1/2, -z'
'-x, -y, -z'
'x-1/2, -y-1/2, z'

loop_
_atom_site_label
_atom_site_type_symbol
_atom_site_fract_x
_atom_site_fract_y
_atom_site_fract_z
_atom_site_U_iso_or_equiv
_atom_site_adp_type
_atom_site_occupancy
_atom_site_symmetry_multiplicity
_atom_site_calc_flag
_atom_site_refinement_flags
Br1 Br 1.10581(4) -0.18308(4) 0.64612(2) 0.01791(12) Uani 1 1 d .
Br2 Br 1.38828(4) -0.09917(4) 0.54895(2) 0.01969(12) Uani 1 1 d .
Br3 Br 1.21931(4) -0.29135(3) 0.45031(3) 0.02007(12) Uani 1 1 d .
O2 O 1.3244(3) 0.1364(2) 0.17830(17) 0.0176(6) Uani 1 1 d .
O1 O 1.5116(3) -0.0090(2) 0.22291(17) 0.0189(6) Uani 1 1 d .
C9 C 1.1871(4) 0.0827(3) 0.2933(2) 0.0152(8) Uani 1 1 d .
H9 H 1.1191 0.1338 0.2765 0.018 Uiso 1 1 calc R
C7 C 1.0745(4) 0.0159(3) 0.4283(2) 0.0127(8) Uani 1 1 d .
C8 C 1.1756(4) 0.0163(3) 0.3648(2) 0.0144(8) Uani 1 1 d .
C15 C 1.2148(4) 0.2071(4) 0.1461(2) 0.0180(9) Uani 1 1 d .
H15A H 1.1892 0.2651 0.1867 0.022 Uiso 1 1 calc R
H15B H 1.1385 0.1572 0.1335 0.022 Uiso 1 1 calc R
C10 C 1.3009(4) 0.0724(3) 0.2470(2) 0.0151(8) Uani 1 1 d .
C14 C 1.9703(5) -0.1144(5) 0.1557(3) 0.0357(12) Uani 1 1 d .
H14A H 2.048 -0.157 0.1744 0.054 Uiso 1 1 calc R
H14B H 1.991 -0.0318 0.1523 0.054 Uiso 1 1 calc R
H14C H 1.9421 -0.1428 0.1023 0.054 Uiso 1 1 calc R
C6 C 1.0439(4) -0.0780(3) 0.5622(2) 0.0146(8) Uani 1 1 d .
C12 C 1.7326(4) -0.0662(4) 0.1890(3) 0.0219(9) Uani 1 1 d .
H12A H 1.7531 0.017 0.1832 0.026 Uiso 1 1 calc R
H12B H 1.7019 -0.0954 0.1356 0.026 Uiso 1 1 calc R
C1 C 1.4050(4) -0.0073(3) 0.2720(2) 0.0150(8) Uani 1 1 d .
C2 C 1.3908(4) -0.0743(3) 0.3421(2) 0.0155(8) Uani 1 1 d .
H2 H 1.457 -0.1275 0.3586 0.019 Uiso 1 1 calc R
C16 C 1.2589(4) 0.2680(4) 0.0695(3) 0.0198(9) Uani 1 1 d .
H16A H 1.2908 0.2097 0.031 0.024 Uiso 1 1 calc R
H16B H 1.332 0.3211 0.0833 0.024 Uiso 1 1 calc R
C13 C 1.8590(4) -0.1326(4) 0.2160(3) 0.0295(11) Uani 1 1 d .
H13A H 1.8882 -0.1052 0.2701 0.035 Uiso 1 1 calc R
H13B H 1.8393 -0.2162 0.22 0.035 Uiso 1 1 calc R
C5 C 1.1163(4) -0.0637(3) 0.4916(2) 0.0116(8) Uani 1 1 d .
C17 C 1.1449(5) 0.3377(4) 0.0290(3) 0.0242(10) Uani 1 1 d .
H17A H 1.0753 0.2834 0.011 0.029 Uiso 1 1 calc R
H17B H 1.1076 0.3905 0.0693 0.029 Uiso 1 1 calc R
C3 C 1.2770(4) -0.0617(3) 0.3880(2) 0.0145(8) Uani 1 1 d .
C11 C 1.6230(4) -0.0804(4) 0.2496(3) 0.0198(9) Uani 1 1 d .
H11A H 1.5963 -0.1626 0.2525 0.024 Uiso 1 1 calc R
H11B H 1.6542 -0.0558 0.304 0.024 Uiso 1 1 calc R
C18 C 1.1891(6) 0.4096(5) -0.0445(3) 0.0387(13) Uani 1 1 d .
H18A H 1.1142 0.4517 -0.0679 0.058 Uiso 1 1 calc R
H18B H 1.2244 0.3576 -0.0852 0.058 Uiso 1 1 calc R
H18C H 1.2566 0.4647 -0.0268 0.058 Uiso 1 1 calc R
C4 C 1.2450(4) -0.1209(3) 0.4676(2) 0.0145(8) Uani 1 1 d .

loop_
_atom_site_aniso_label
_atom_site_aniso_U_11
_atom_site_aniso_U_22
_atom_site_aniso_U_33
_atom_site_aniso_U_23
_atom_site_aniso_U_13
_atom_site_aniso_U_12
Br1 0.0190(2) 0.0186(2) 0.0160(2) 0.00660(15) -0.00029(16) 0.00382(14)
Br2 0.0172(2) 0.0241(2) 0.0176(2) 0.00113(16) -0.00203(16) -0.00082(14)
Br3 0.0258(2) 0.0127(2) 0.0217(2) -0.00051(16) 0.00069(18) 0.00009(15)
O2 0.0181(14) 0.0196(15) 0.0153(14) 0.0042(12) 0.0033(11) 0.0040(11)
O1 0.0210(15) 0.0225(16) 0.0133(14) 0.0021(12) 0.0027(12) 0.0061(11)
C9 0.018(2) 0.012(2) 0.015(2) -0.0008(15) -0.0008(16) 0.0009(14)
C7 0.0170(19) 0.0114(19) 0.0096(18) -0.0006(14) -0.0016(15) -0.0022(14)
C8 0.0151(19) 0.013(2) 0.0151(19) -0.0027(15) -0.0030(16) -0.0019(14)
C15 0.021(2) 0.018(2) 0.016(2) 0.0063(16) -0.0012(17) 0.0016(15)
C10 0.019(2) 0.012(2) 0.014(2) -0.0006(15) -0.0016(16) -0.0037(15)
C14 0.024(2) 0.037(3) 0.046(3) 0.008(2) 0.013(2) 0.004(2)
C6 0.022(2) 0.0091(19) 0.0123(19) 0.0018(14) -0.0068(16) -0.0021(14)
C12 0.023(2) 0.020(2) 0.023(2) 0.0001(18) 0.0051(18) 0.0036(17)
C1 0.0145(19) 0.018(2) 0.013(2) -0.0023(15) 0.0003(15) -0.0019(15)
C2 0.020(2) 0.015(2) 0.0115(19) -0.0015(15) -0.0029(16) 0.0023(15)
C16 0.021(2) 0.022(2) 0.017(2) 0.0050(17) 0.0037(17) -0.0003(16)
C13 0.023(2) 0.033(3) 0.033(3) 0.006(2) 0.010(2) 0.0084(19)
C5 0.0141(18) 0.0093(19) 0.0113(19) -0.0001(14) -0.0039(15) -0.0031(14)
C17 0.032(3) 0.021(2) 0.019(2) 0.0044(18) -0.0026(19) 0.0022(17)
C3 0.0148(19) 0.016(2) 0.0122(19) 0.0005(15) 0.0009(15) -0.0017(15)
C11 0.024(2) 0.017(2) 0.018(2) 0.0013(16) -0.0006(17) 0.0052(16)
C18 0.045(3) 0.041(3) 0.030(3) 0.018(2) 0.002(2) 0.005(2)
C4 0.0162(19) 0.0089(19) 0.018(2) 0.0006(15) -0.0042(16) 0.0008(14)

loop_
_atom_type_symbol
_atom_type_description
_atom_type_scat_dispersion_real
_atom_type_scat_dispersion_imag
_atom_type_scat_source
C C 0.0033 0.0016 'International Tables Vol C Tables 4.2.6.8 and 6.1.1.4'
H H 0 0 'International Tables Vol C Tables 4.2.6.8 and 6.1.1.4'
O O 0.0106 0.006 'International Tables Vol C Tables 4.2.6.8 and 6.1.1.4'
Br Br -0.2901 2.4595 'International Tables Vol C Tables 4.2.6.8 and 6.1.1.4'

loop_
_geom_angle_atom_site_label_1
_geom_angle_atom_site_label_2
_geom_angle_atom_site_label_3
_geom_angle
_geom_angle_site_symmetry_1
_geom_angle_site_symmetry_3
C10 O2 C15 116.4(3) . .
C1 O1 C11 116.9(3) . .
C10 C9 C8 119.7(4) . .
C6 C7 C5 118.4(4) 3_756 .
C6 C7 C8 133.3(3) 3_756 .
C5 C7 C8 108.3(3) . .
C9 C8 C3 119.4(4) . .
C9 C8 C7 131.6(3) . .
C3 C8 C7 108.9(3) . .
O2 C15 C16 108.4(3) . .
O2 C10 C9 124.4(3) . .
O2 C10 C1 115.3(3) . .
C9 C10 C1 120.3(4) . .
C5 C6 C7 120.1(3) . 3_756
C5 C6 Br1 119.9(3) . .
C7 C6 Br1 120.0(3) 3_756 .
C11 C12 C13 112.1(4) . .
O1 C1 C2 125.5(3) . .
O1 C1 C10 115.2(3) . .
C2 C1 C10 119.4(4) . .
C1 C2 C3 119.4(4) . .
C15 C16 C17 111.2(4) . .
C14 C13 C12 111.6(4) . .
C6 C5 C7 121.5(3) . .
C6 C5 C4 129.6(3) . .
C7 C5 C4 108.9(3) . .
C18 C17 C16 112.5(4) . .
C2 C3 C8 121.8(4) . .
C2 C3 C4 128.0(3) . .
C8 C3 C4 110.1(3) . .
O1 C11 C12 108.6(3) . .
C3 C4 C5 103.7(3) . .
C3 C4 Br2 110.9(3) . .
C5 C4 Br2 113.2(3) . .
C3 C4 Br3 110.2(3) . .
C5 C4 Br3 110.5(3) . .
Br02 C4 Br3 108.27(17) . .

loop_
_geom_bond_atom_site_label_1
_geom_bond_atom_site_label_2
_geom_bond_distance
_geom_bond_site_symmetry_2
Br1 C6 1.900(4) .
Br2 C4 1.941(4) .
Br3 C4 1.967(4) .
O2 C10 1.357(5) .
O2 C15 1.447(4) .
O1 C1 1.353(5) .
O1 C11 1.437(4) .
C9 C10 1.389(6) .
C9 C8 1.392(5) .
C7 C6 1.393(5) 3_756
C7 C5 1.423(5) .
C7 C8 1.467(6) .
C8 C3 1.392(5) .
C15 C16 1.500(6) .
C10 C1 1.431(5) .
C14 C13 1.520(7) .
C6 C5 1.384(6) .
C6 C7 1.393(5) 3_756
C12 C11 1.505(6) .
C12 C13 1.529(6) .
C1 C2 1.379(5) .
C2 C3 1.389(6) .
C16 C17 1.524(5) .
C5 C4 1.507(5) .
C17 C18 1.521(6) .
C3 C4 1.500(5) .
